data_7042660
loop_
_publ_author_name
'Corona-Gonz\'alez, Mar\'ia Vicky'
'Zamora-Moreno, Julio'
'Cuevas-Ch\'avez, Cynthia A.'
'Rufino-Felipe, Ernesto'
'Mothes-Martin, Emmanuelle'
'Coppel, Yannick'
'Mu\~noz-Hern\'andez, Miguel A.'
'Vendier, Laure'
'Flores-Alamo, Marcos'
'Grellier, Mary'
'Sabo-Etienne, Sylviane'
'Montiel-Palma, Virginia'

_publ_section_title
;
 A family of rhodium and iridium complexes with semirigid benzylsilyl
 phosphines: from bidentate to tetradentate coordination modes
;
_journal_name_full 'Dalton Trans.'
_journal_paper_doi 10.1039/C7DT00727B
_journal_year 2017
_chemical_formula_moiety 'C48 H58 Cl2 P2 Rh2 Si4, 2(C6 H6)'
_chemical_formula_sum 'C60 H70 Cl2 P2 Rh2 Si4'
_chemical_formula_weight 1242.18
_chemical_properties_physical ', Air-sensitive'
_space_group_crystal_system monoclinic
_space_group_IT_number 14
_space_group_name_Hall '-P 2ybc'
_space_group_name_H-M_alt 'P 1 21/c 1'
_symmetry_space_group_name_Hall '-P 2ybc'
_symmetry_space_group_name_H-M 'P 1 21/c 1'
_atom_sites_solution_hydrogens geom
_atom_sites_solution_primary direct
_audit_creation_date 2016-03-12
_audit_creation_method
;
Olex2 1.2
(compiled 2016.02.19 svn.r3266 for OlexSys, GUI svn.r5155)
;
_audit_update_record
;
2017-02-21 deposited with the CCDC.
2017-03-31 downloaded from the CCDC.
;
_cell_angle_alpha 90
_cell_angle_beta 108.2606(12)
_cell_angle_gamma 90
_cell_formula_units_Z 2
_cell_length_a 11.74490(13)
_cell_length_b 21.9235(2)
_cell_length_c 12.01200(13)
_cell_measurement_reflns_used 6869
_cell_measurement_temperature 99.98(10)
_cell_measurement_theta_max 72.5980
_cell_measurement_theta_min 3.9580
_cell_volume 2937.20(6)
_computing_cell_refinement
;
CrysAlisPro, Agilent Technologies,
Version 1.171.37.35 (release 13-08-2014 CrysAlis171 .NET)
(compiled Aug 13 2014,18:06:01)
;
_computing_data_collection
;
CrysAlisPro, Agilent Technologies,
Version 1.171.37.35 (release 13-08-2014 CrysAlis171 .NET)
(compiled Aug 13 2014,18:06:01)
;
_computing_data_reduction
;
CrysAlisPro, Agilent Technologies,
Version 1.171.37.35 (release 13-08-2014 CrysAlis171 .NET)
(compiled Aug 13 2014,18:06:01)
;
_computing_molecular_graphics 'Olex2 (Dolomanov et al., 2009)'
_computing_publication_material 'Olex2 (Dolomanov et al., 2009)'
_computing_structure_refinement 'ShelXL (Sheldrick, 2015)'
_computing_structure_solution 'ShelXS (Sheldrick, 2008)'
_diffrn_ambient_environment N~2~
_diffrn_ambient_temperature 99.98(10)
_diffrn_detector 'CCD plate'
_diffrn_detector_area_resol_mean 8.0769
_diffrn_detector_type EosS2
_diffrn_measured_fraction_theta_full 0.999
_diffrn_measured_fraction_theta_max 0.976
_diffrn_measurement_details
;
#__ type_ start__ end____ width___ exp.time_
  1 omega   45.00   88.00   1.0000    6.0000
omega____ theta____ kappa____ phi______ frames
    -       36.8926 -125.0000   60.0000 43

#__ type_ start__ end____ width___ exp.time_
  2 omega   43.00   71.00   1.0000    6.0000
omega____ theta____ kappa____ phi______ frames
    -       36.8926 -125.0000    0.0000 28

#__ type_ start__ end____ width___ exp.time_
  3 omega   39.00   96.00   1.0000    6.0000
omega____ theta____ kappa____ phi______ frames
    -       36.8926   77.0000  120.0000 57

#__ type_ start__ end____ width___ exp.time_
  4 omega   22.00   88.00   1.0000    6.0000
omega____ theta____ kappa____ phi______ frames
    -       36.8926   38.0000  -30.0000 66

#__ type_ start__ end____ width___ exp.time_
  5 omega   56.00   91.00   1.0000    6.0000
omega____ theta____ kappa____ phi______ frames
    -       36.8926   57.0000   90.0000 35

#__ type_ start__ end____ width___ exp.time_
  6 omega  -29.00   52.00   1.0000    6.0000
omega____ theta____ kappa____ phi______ frames
    -       36.8926  -38.0000  150.0000 81

#__ type_ start__ end____ width___ exp.time_
  7 omega   58.00   91.00   1.0000   20.0000
omega____ theta____ kappa____ phi______ frames
    -      108.0000  -30.0000 -180.0000 33

#__ type_ start__ end____ width___ exp.time_
  8 omega   41.00   94.00   1.0000   20.0000
omega____ theta____ kappa____ phi______ frames
    -      108.0000  -45.0000  -30.0000 53

#__ type_ start__ end____ width___ exp.time_
  9 omega   58.00   84.00   1.0000   20.0000
omega____ theta____ kappa____ phi______ frames
    -      108.0000  -30.0000    0.0000 26

#__ type_ start__ end____ width___ exp.time_
 10 omega   46.00  103.00   1.0000   20.0000
omega____ theta____ kappa____ phi______ frames
    -      108.0000  -95.0000  -90.0000 57

#__ type_ start__ end____ width___ exp.time_
 11 omega   40.00   89.00   1.0000   20.0000
omega____ theta____ kappa____ phi______ frames
    -      108.0000  -95.0000  120.0000 49

#__ type_ start__ end____ width___ exp.time_
 12 omega   60.00   88.00   1.0000   20.0000
omega____ theta____ kappa____ phi______ frames
    -      108.0000  -30.0000  -90.0000 28

#__ type_ start__ end____ width___ exp.time_
 13 omega   62.00  115.00   1.0000   20.0000
omega____ theta____ kappa____ phi______ frames
    -      108.0000 -111.0000   30.0000 53

#__ type_ start__ end____ width___ exp.time_
 14 omega  100.00  127.00   1.0000   20.0000
omega____ theta____ kappa____ phi______ frames
    -      108.0000  111.0000  -30.0000 27

#__ type_ start__ end____ width___ exp.time_
 15 omega   81.00  164.00   1.0000   20.0000
omega____ theta____ kappa____ phi______ frames
    -      108.0000   15.0000  150.0000 83

#__ type_ start__ end____ width___ exp.time_
 16 omega  106.00  176.00   1.0000   20.0000
omega____ theta____ kappa____ phi______ frames
    -      108.0000  111.0000   90.0000 70
;
_diffrn_measurement_device 'four-circle diffractometer'
_diffrn_measurement_device_type 'SuperNova, Dual, Cu at zero, EosS2'
_diffrn_measurement_method '\w scans'
_diffrn_orient_matrix_UB_11 0.0092460000
_diffrn_orient_matrix_UB_12 0.0700859000
_diffrn_orient_matrix_UB_13 0.0065601000
_diffrn_orient_matrix_UB_21 -0.1186113000
_diffrn_orient_matrix_UB_22 0.0051182000
_diffrn_orient_matrix_UB_23 -0.1015710000
_diffrn_orient_matrix_UB_31 -0.0702388000
_diffrn_orient_matrix_UB_32 0.0006408000
_diffrn_orient_matrix_UB_33 0.0887932000
_diffrn_radiation_monochromator mirror
_diffrn_radiation_probe x-ray
_diffrn_radiation_type CuK\a
_diffrn_radiation_wavelength 1.54184
_diffrn_reflns_av_R_equivalents 0.0223
_diffrn_reflns_av_unetI/netI 0.0321
_diffrn_reflns_Laue_measured_fraction_full 0.999
_diffrn_reflns_Laue_measured_fraction_max 0.976
_diffrn_reflns_limit_h_max 12
_diffrn_reflns_limit_h_min -14
_diffrn_reflns_limit_k_max 25
_diffrn_reflns_limit_k_min -27
_diffrn_reflns_limit_l_max 14
_diffrn_reflns_limit_l_min -9
_diffrn_reflns_number 11269
_diffrn_reflns_point_group_measured_fraction_full 0.999
_diffrn_reflns_point_group_measured_fraction_max 0.976
_diffrn_reflns_theta_full 67.684
_diffrn_reflns_theta_max 72.654
_diffrn_reflns_theta_min 3.963
_diffrn_source 'sealed X-ray tube'
_diffrn_source_type 'SuperNova (Cu) X-ray Source'
_exptl_absorpt_coefficient_mu 6.956
_exptl_absorpt_correction_T_max 1.00000
_exptl_absorpt_correction_T_min 0.85443
_exptl_absorpt_correction_type multi-scan
_exptl_absorpt_process_details
;
CrysAlisPro, Agilent Technologies,
Version 1.171.37.35 (release 13-08-2014 CrysAlis171 .NET)
(compiled Aug 13 2014,18:06:01)
Empirical absorption correction using spherical harmonics,
 implemented in SCALE3 ABSPACK scaling algorithm.
Empirical absorption correction using spherical harmonics,
 implemented in SCALE3 ABSPACK scaling algorithm.
;
_exptl_crystal_colour 'clear light colourless'
_exptl_crystal_density_diffrn 1.405
_exptl_crystal_description plate
_exptl_crystal_F_000 1280
_exptl_crystal_recrystallization_method 'Re-crystallisation from solvent: Benzene'
_exptl_crystal_size_max 0.13
_exptl_crystal_size_mid 0.09
_exptl_crystal_size_min 0.03
_refine_diff_density_max 1.009
_refine_diff_density_min -0.669
_refine_diff_density_rms 0.076
_refine_ls_extinction_method none
_refine_ls_goodness_of_fit_ref 1.021
_refine_ls_hydrogen_treatment constr
_refine_ls_matrix_type full
_refine_ls_number_parameters 320
_refine_ls_number_reflns 5700
_refine_ls_number_restraints 0
_refine_ls_restrained_S_all 1.021
_refine_ls_R_factor_all 0.0301
_refine_ls_R_factor_gt 0.0271
_refine_ls_shift/su_max 0.002
_refine_ls_shift/su_mean 0.000
_refine_ls_structure_factor_coef Fsqd
_refine_ls_weighting_details 'w=1/[\s^2^(Fo^2^)+(0.0436P)^2^+0.9865P] where P=(Fo^2^+2Fc^2^)/3'
_refine_ls_weighting_scheme calc
_refine_ls_wR_factor_gt 0.0716
_refine_ls_wR_factor_ref 0.0737
_reflns_Friedel_coverage 0.000
_reflns_number_gt 5259
_reflns_number_total 5700
_reflns_threshold_expression 'I > 2\s(I)'
_cod_data_source_file c7dt00727b2.cif
_cod_data_source_block mm69
_cod_original_cell_volume 2937.21(6)
_cod_database_code 7042660
_chemical_oxdiff_formula 'C30 H30 P2 Si4 Rh2'
_shelx_space_group_comment
;
The symmetry employed for this shelxl refinement is uniquely defined
by the following loop, which should always be used as a source of
symmetry information in preference to the above space-group names.
They are only intended as comments.
;
_reflns_odcompleteness_completeness 99.91
_reflns_odcompleteness_iscentric 1
_reflns_odcompleteness_theta 66.97
_olex2_refinement_description
;
1. Fixed Uiso
 At 1.2 times of:
  All C(H) groups, All C(H,H) groups
 At 1.5 times of:
  All C(H,H,H) groups
2.a Secondary CH2 refined with riding coordinates:
 C7(H7A,H7B), C14(H14A,H14B)
2.b Aromatic/amide H refined with riding coordinates:
 C2(H2), C3(H3), C4(H4), C5(H5), C9(H9), C10(H10), C11(H11), C12(H12),
 C16(H16), C17(H17), C18(H18), C19(H19), C20(H20), C24(H24), C25(H25), C26(H26),
  C27(H27), C28(H28), C29(H29)
2.c Idealised Me refined as rotating group:
 C0AA(H0AA,H0AB,H0AC), C21(H21A,H21B,H21C), C22(H22A,H22B,H22C), C23(H23A,H23B,
 H23C)
;
_shelx_shelxl_version_number 2014/7
_olex2_date_sample_data_collection 2016-03-09
_olex2_submission_special_instructions 'No special instructions were received'

loop_
_space_group_symop_operation_xyz
'x, y, z'
'-x, y+1/2, -z+1/2'
'-x, -y, -z'
'x, -y-1/2, z-1/2'

loop_
_atom_site_label
_atom_site_type_symbol
_atom_site_fract_x
_atom_site_fract_y
_atom_site_fract_z
_atom_site_U_iso_or_equiv
_atom_site_adp_type
_atom_site_occupancy
_atom_site_site_symmetry_order
_atom_site_calc_flag
_atom_site_refinement_flags_posn
Rh1 Rh 0.44478(2) 0.53729(2) 0.85475(2) 0.01239(6) Uani 1 1 d .
Cl1 Cl 0.63040(4) 0.53428(2) 1.01514(4) 0.01875(11) Uani 1 1 d .
P1 P 0.28203(4) 0.53024(2) 0.70110(4) 0.01293(11) Uani 1 1 d .
Si1 Si 0.37914(5) 0.63264(3) 0.88051(5) 0.01899(12) Uani 1 1 d .
Si2 Si 0.55219(5) 0.56504(3) 0.73267(5) 0.01656(12) Uani 1 1 d .
C0AA C 0.4194(3) 0.70218(12) 0.8090(3) 0.0372(6) Uani 1 1 d .
H0AA H 0.5032 0.7109 0.8436 0.056 Uiso 1 1 calc GR
H0AB H 0.3730 0.7363 0.8202 0.056 Uiso 1 1 calc GR
H0AC H 0.4024 0.6948 0.7266 0.056 Uiso 1 1 calc GR
C1 C 0.15015(19) 0.52970(10) 0.75026(19) 0.0174(4) Uani 1 1 d .
C2 C 0.07483(19) 0.47900(11) 0.73331(19) 0.0196(4) Uani 1 1 d .
H2 H 0.0858 0.4467 0.6876 0.024 Uiso 1 1 calc R
C3 C -0.0166(2) 0.47623(12) 0.7841(2) 0.0259(5) Uani 1 1 d .
H3 H -0.0675 0.4427 0.7713 0.031 Uiso 1 1 calc R
C4 C -0.0307(2) 0.52407(13) 0.8539(2) 0.0287(5) Uani 1 1 d .
H4 H -0.0902 0.5222 0.8897 0.034 Uiso 1 1 calc R
C5 C 0.0436(2) 0.57469(12) 0.8708(2) 0.0256(5) Uani 1 1 d .
H5 H 0.0330 0.6063 0.9183 0.031 Uiso 1 1 calc R
C6 C 0.13392(18) 0.57942(11) 0.81817(18) 0.0196(4) Uani 1 1 d .
C7 C 0.2079(2) 0.63618(10) 0.8309(2) 0.0225(4) Uani 1 1 d .
H7A H 0.1857 0.6625 0.8857 0.027 Uiso 1 1 calc R
H7B H 0.1827 0.6567 0.7556 0.027 Uiso 1 1 calc R
C8 C 0.25018(18) 0.58588(9) 0.58255(17) 0.0163(4) Uani 1 1 d .
C9 C 0.13539(19) 0.61162(10) 0.53763(18) 0.0192(4) Uani 1 1 d .
H9 H 0.0748 0.5993 0.5674 0.023 Uiso 1 1 calc R
C10 C 0.1111(2) 0.65522(11) 0.4492(2) 0.0248(5) Uani 1 1 d .
H10 H 0.0348 0.6719 0.4196 0.030 Uiso 1 1 calc R
C11 C 0.2023(2) 0.67361(11) 0.4056(2) 0.0271(5) Uani 1 1 d .
H11 H 0.1876 0.7035 0.3479 0.032 Uiso 1 1 calc R
C12 C 0.3149(2) 0.64751(11) 0.4479(2) 0.0246(5) Uani 1 1 d .
H12 H 0.3747 0.6600 0.4174 0.029 Uiso 1 1 calc R
C13 C 0.34140(19) 0.60268(10) 0.53568(18) 0.0174(4) Uani 1 1 d .
C14 C 0.45993(18) 0.57082(10) 0.57154(18) 0.0187(4) Uani 1 1 d .
H14A H 0.5096 0.5908 0.5314 0.022 Uiso 1 1 calc R
H14B H 0.4461 0.5296 0.5411 0.022 Uiso 1 1 calc R
C15 C 0.27785(19) 0.45783(9) 0.62438(19) 0.0163(4) Uani 1 1 d .
C16 C 0.35457(19) 0.41095(10) 0.68089(19) 0.0194(4) Uani 1 1 d .
H16 H 0.4073 0.4170 0.7560 0.023 Uiso 1 1 calc R
C17 C 0.3525(2) 0.35508(10) 0.6252(2) 0.0227(4) Uani 1 1 d .
H17 H 0.4043 0.3240 0.6627 0.027 Uiso 1 1 calc R
C18 C 0.2728(2) 0.34575(11) 0.5133(2) 0.0242(5) Uani 1 1 d .
H18 H 0.2706 0.3083 0.4763 0.029 Uiso 1 1 calc R
C19 C 0.1969(2) 0.39223(11) 0.45721(19) 0.0234(5) Uani 1 1 d .
H19 H 0.1434 0.3859 0.3826 0.028 Uiso 1 1 calc R
C20 C 0.20006(19) 0.44830(10) 0.51148(19) 0.0189(4) Uani 1 1 d .
H20 H 0.1501 0.4797 0.4724 0.023 Uiso 1 1 calc R
C21 C 0.4300(2) 0.64775(13) 1.0423(2) 0.0349(6) Uani 1 1 d .
H21A H 0.4022 0.6156 1.0816 0.052 Uiso 1 1 calc GR
H21B H 0.3978 0.6860 1.0574 0.052 Uiso 1 1 calc GR
H21C H 0.5160 0.6494 1.0708 0.052 Uiso 1 1 calc GR
C22 C 0.6571(2) 0.63205(11) 0.7730(2) 0.0266(5) Uani 1 1 d .
H22A H 0.6214 0.6666 0.7257 0.040 Uiso 1 1 calc GR
H22B H 0.7313 0.6220 0.7595 0.040 Uiso 1 1 calc GR
H22C H 0.6723 0.6418 0.8542 0.040 Uiso 1 1 calc GR
C23 C 0.64625(19) 0.49458(11) 0.73615(19) 0.0227(4) Uani 1 1 d .
H23A H 0.6975 0.4876 0.8148 0.034 Uiso 1 1 calc GR
H23B H 0.6943 0.5004 0.6855 0.034 Uiso 1 1 calc GR
H23C H 0.5947 0.4600 0.7100 0.034 Uiso 1 1 calc GR
C24 C 0.1862(2) 0.32808(12) 0.8432(2) 0.0334(6) Uani 1 1 d .
H24 H 0.2442 0.3563 0.8396 0.040 Uiso 1 1 calc R
C25 C 0.1236(3) 0.33650(12) 0.9216(2) 0.0359(6) Uani 1 1 d .
H25 H 0.1388 0.3704 0.9706 0.043 Uiso 1 1 calc R
C26 C 0.0382(2) 0.29432(14) 0.9273(2) 0.0353(6) Uani 1 1 d .
H26 H -0.0038 0.2997 0.9806 0.042 Uiso 1 1 calc R
C27 C 0.0152(2) 0.24445(12) 0.8544(2) 0.0317(5) Uani 1 1 d .
H27 H -0.0422 0.2162 0.8589 0.038 Uiso 1 1 calc R
C28 C 0.0767(2) 0.23594(11) 0.7745(2) 0.0303(5) Uani 1 1 d .
H28 H 0.0600 0.2024 0.7246 0.036 Uiso 1 1 calc R
C29 C 0.1631(2) 0.27767(12) 0.7694(2) 0.0324(6) Uani 1 1 d .
H29 H 0.2057 0.2720 0.7167 0.039 Uiso 1 1 calc R

loop_
_atom_site_aniso_label
_atom_site_aniso_U_11
_atom_site_aniso_U_22
_atom_site_aniso_U_33
_atom_site_aniso_U_23
_atom_site_aniso_U_13
_atom_site_aniso_U_12
Rh1 0.01243(9) 0.01259(9) 0.01128(9) 0.00068(5) 0.00248(6) -0.00031(5)
Cl1 0.0153(2) 0.0232(3) 0.0149(2) 0.00391(17) 0.00063(18) -0.00519(17)
P1 0.0123(2) 0.0136(2) 0.0119(2) 0.00047(17) 0.00236(18) 0.00025(17)
Si1 0.0204(3) 0.0149(3) 0.0204(3) -0.0024(2) 0.0047(2) 0.0010(2)
Si2 0.0150(2) 0.0196(3) 0.0155(3) 0.0014(2) 0.0054(2) -0.0011(2)
C0AA 0.0404(15) 0.0193(12) 0.0575(18) 0.0007(12) 0.0236(13) 0.0013(11)
C1 0.0147(9) 0.0218(10) 0.0152(10) 0.0039(8) 0.0042(8) 0.0026(8)
C2 0.0169(9) 0.0237(11) 0.0171(10) 0.0023(8) 0.0038(8) 0.0008(8)
C3 0.0174(10) 0.0336(12) 0.0265(12) 0.0044(10) 0.0065(9) -0.0028(9)
C4 0.0182(10) 0.0443(15) 0.0259(12) 0.0050(10) 0.0101(9) 0.0042(10)
C5 0.0223(11) 0.0349(13) 0.0203(11) -0.0007(9) 0.0076(9) 0.0073(10)
C6 0.0154(9) 0.0246(11) 0.0169(10) 0.0019(8) 0.0025(8) 0.0055(8)
C7 0.0222(10) 0.0216(11) 0.0225(11) -0.0030(9) 0.0054(9) 0.0058(9)
C8 0.0189(10) 0.0141(9) 0.0139(9) 0.0004(7) 0.0022(8) 0.0004(8)
C9 0.0181(10) 0.0195(10) 0.0176(10) 0.0005(8) 0.0024(8) 0.0020(8)
C10 0.0251(11) 0.0230(11) 0.0220(11) 0.0032(9) 0.0012(9) 0.0076(9)
C11 0.0344(12) 0.0217(11) 0.0236(11) 0.0088(9) 0.0067(10) 0.0038(10)
C12 0.0305(12) 0.0225(11) 0.0220(11) 0.0056(9) 0.0101(9) 0.0001(9)
C13 0.0184(9) 0.0179(10) 0.0146(9) 0.0006(8) 0.0034(8) -0.0001(8)
C14 0.0190(10) 0.0217(10) 0.0168(10) 0.0030(8) 0.0078(8) 0.0001(8)
C15 0.0150(9) 0.0162(10) 0.0179(10) -0.0008(8) 0.0053(8) -0.0023(7)
C16 0.0203(10) 0.0208(10) 0.0169(10) 0.0006(8) 0.0057(8) -0.0001(8)
C17 0.0242(11) 0.0193(10) 0.0254(11) 0.0007(9) 0.0091(9) 0.0037(9)
C18 0.0294(11) 0.0188(10) 0.0271(11) -0.0071(9) 0.0126(9) -0.0046(9)
C19 0.0243(11) 0.0270(11) 0.0184(10) -0.0058(9) 0.0058(8) -0.0069(9)
C20 0.0183(10) 0.0191(10) 0.0190(10) 0.0009(8) 0.0055(8) -0.0004(8)
C21 0.0361(13) 0.0367(14) 0.0252(12) -0.0111(11) -0.0003(10) 0.0122(11)
C22 0.0258(11) 0.0293(12) 0.0262(11) -0.0027(9) 0.0105(9) -0.0100(10)
C23 0.0172(10) 0.0296(12) 0.0214(11) 0.0009(9) 0.0060(8) 0.0037(9)
C24 0.0264(12) 0.0273(12) 0.0404(14) 0.0081(11) 0.0019(10) -0.0070(10)
C25 0.0419(14) 0.0263(12) 0.0329(13) -0.0059(11) 0.0023(11) -0.0057(11)
C26 0.0361(14) 0.0390(15) 0.0305(13) -0.0015(11) 0.0101(11) -0.0005(12)
C27 0.0321(12) 0.0284(13) 0.0306(12) 0.0051(10) 0.0039(10) -0.0090(10)
C28 0.0418(14) 0.0203(11) 0.0217(11) 0.0025(9) -0.0003(10) 0.0010(10)
C29 0.0356(13) 0.0331(13) 0.0281(12) 0.0110(10) 0.0096(10) 0.0091(11)

loop_
_atom_type_symbol
_atom_type_description
_atom_type_scat_dispersion_real
_atom_type_scat_dispersion_imag
_atom_type_scat_source
C C 0.0181 0.0091 'International Tables Vol C Tables 4.2.6.8 and 6.1.1.4'
H H 0.0000 0.0000 'International Tables Vol C Tables 4.2.6.8 and 6.1.1.4'
Cl Cl 0.3639 0.7018 'International Tables Vol C Tables 4.2.6.8 and 6.1.1.4'
P P 0.2955 0.4335 'International Tables Vol C Tables 4.2.6.8 and 6.1.1.4'
Rh Rh 0.0927 3.6045 'International Tables Vol C Tables 4.2.6.8 and 6.1.1.4'
Si Si 0.2541 0.3302 'International Tables Vol C Tables 4.2.6.8 and 6.1.1.4'

loop_
_geom_angle_atom_site_label_1
_geom_angle_atom_site_label_2
_geom_angle_atom_site_label_3
_geom_angle
_geom_angle_site_symmetry_3
Cl1 Rh1 Cl1 83.920(17) 3_667
P1 Rh1 Cl1 173.421(19) .
P1 Rh1 Cl1 95.370(18) 3_667
P1 Rh1 Si1 86.37(2) .
P1 Rh1 Si2 89.407(19) .
Si1 Rh1 Cl1 106.44(2) 3_667
Si1 Rh1 Cl1 100.11(2) .
Si1 Rh1 Si2 96.91(2) .
Si2 Rh1 Cl1 156.39(2) 3_667
Si2 Rh1 Cl1 88.710(19) .
Rh1 Cl1 Rh1 96.080(17) 3_667
C1 P1 Rh1 109.32(7) .
C1 P1 C8 105.68(10) .
C1 P1 C15 105.44(10) .
C8 P1 Rh1 121.22(7) .
C8 P1 C15 102.75(9) .
C15 P1 Rh1 111.20(7) .
C0AA Si1 Rh1 122.43(9) .
C0AA Si1 C7 102.41(12) .
C7 Si1 Rh1 111.22(7) .
C21 Si1 Rh1 106.91(9) .
C21 Si1 C0AA 106.64(14) .
C21 Si1 C7 106.15(11) .
C14 Si2 Rh1 114.55(7) .
C22 Si2 Rh1 119.31(8) .
C22 Si2 C14 109.15(10) .
C22 Si2 C23 107.51(11) .
C23 Si2 Rh1 101.73(7) .
C23 Si2 C14 102.66(10) .
Si1 C0AA H0AA 109.5 .
Si1 C0AA H0AB 109.5 .
Si1 C0AA H0AC 109.5 .
H0AA C0AA H0AB 109.5 .
H0AA C0AA H0AC 109.5 .
H0AB C0AA H0AC 109.5 .
C2 C1 P1 121.49(17) .
C2 C1 C6 120.4(2) .
C6 C1 P1 117.72(16) .
C1 C2 H2 119.6 .
C3 C2 C1 120.8(2) .
C3 C2 H2 119.6 .
C2 C3 H3 120.4 .
C4 C3 C2 119.1(2) .
C4 C3 H3 120.4 .
C3 C4 H4 119.8 .
C3 C4 C5 120.4(2) .
C5 C4 H4 119.8 .
C4 C5 H5 119.2 .
C4 C5 C6 121.6(2) .
C6 C5 H5 119.2 .
C1 C6 C7 121.49(19) .
C5 C6 C1 117.6(2) .
C5 C6 C7 120.9(2) .
Si1 C7 H7A 107.0 .
Si1 C7 H7B 107.0 .
C6 C7 Si1 121.19(16) .
C6 C7 H7A 107.0 .
C6 C7 H7B 107.0 .
H7A C7 H7B 106.8 .
C9 C8 P1 120.43(16) .
C9 C8 C13 120.08(19) .
C13 C8 P1 119.49(16) .
C8 C9 H9 119.6 .
C10 C9 C8 120.8(2) .
C10 C9 H9 119.6 .
C9 C10 H10 120.4 .
C9 C10 C11 119.3(2) .
C11 C10 H10 120.4 .
C10 C11 H11 119.9 .
C12 C11 C10 120.1(2) .
C12 C11 H11 119.9 .
C11 C12 H12 119.1 .
C11 C12 C13 121.8(2) .
C13 C12 H12 119.1 .
C8 C13 C14 121.31(19) .
C12 C13 C8 117.8(2) .
C12 C13 C14 120.72(19) .
Si2 C14 H14A 107.2 .
Si2 C14 H14B 107.2 .
C13 C14 Si2 120.40(15) .
C13 C14 H14A 107.2 .
C13 C14 H14B 107.2 .
H14A C14 H14B 106.9 .
C16 C15 P1 118.89(16) .
C20 C15 P1 121.78(16) .
C20 C15 C16 119.3(2) .
C15 C16 H16 119.9 .
C17 C16 C15 120.2(2) .
C17 C16 H16 119.9 .
C16 C17 H17 120.0 .
C18 C17 C16 119.9(2) .
C18 C17 H17 120.0 .
C17 C18 H18 120.1 .
C19 C18 C17 119.9(2) .
C19 C18 H18 120.1 .
C18 C19 H19 119.8 .
C18 C19 C20 120.4(2) .
C20 C19 H19 119.8 .
C15 C20 H20 119.9 .
C19 C20 C15 120.2(2) .
C19 C20 H20 119.9 .
Si1 C21 H21A 109.5 .
Si1 C21 H21B 109.5 .
Si1 C21 H21C 109.5 .
H21A C21 H21B 109.5 .
H21A C21 H21C 109.5 .
H21B C21 H21C 109.5 .
Si2 C22 H22A 109.5 .
Si2 C22 H22B 109.5 .
Si2 C22 H22C 109.5 .
H22A C22 H22B 109.5 .
H22A C22 H22C 109.5 .
H22B C22 H22C 109.5 .
Si2 C23 H23A 109.5 .
Si2 C23 H23B 109.5 .
Si2 C23 H23C 109.5 .
H23A C23 H23B 109.5 .
H23A C23 H23C 109.5 .
H23B C23 H23C 109.5 .
C25 C24 H24 119.9 .
C25 C24 C29 120.3(2) .
C29 C24 H24 119.9 .
C24 C25 H25 120.2 .
C24 C25 C26 119.7(3) .
C26 C25 H25 120.2 .
C25 C26 H26 119.9 .
C27 C26 C25 120.2(3) .
C27 C26 H26 119.9 .
C26 C27 H27 119.7 .
C26 C27 C28 120.6(2) .
C28 C27 H27 119.7 .
C27 C28 H28 120.2 .
C27 C28 C29 119.5(2) .
C29 C28 H28 120.2 .
C24 C29 H29 120.1 .
C28 C29 C24 119.8(2) .
C28 C29 H29 120.1 .

loop_
_geom_bond_atom_site_label_1
_geom_bond_atom_site_label_2
_geom_bond_distance
_geom_bond_site_symmetry_2
Rh1 Cl1 2.5592(5) 3_667
Rh1 Cl1 2.4159(5) .
Rh1 P1 2.2076(5) .
Rh1 Si1 2.2825(6) .
Rh1 Si2 2.2960(6) .
Cl1 Rh1 2.5591(5) 3_667
P1 C1 1.822(2) .
P1 C8 1.823(2) .
P1 C15 1.829(2) .
Si1 C0AA 1.882(3) .
Si1 C7 1.912(2) .
Si1 C21 1.875(3) .
Si2 C14 1.903(2) .
Si2 C22 1.881(2) .
Si2 C23 1.892(2) .
C0AA H0AA 0.9600 .
C0AA H0AB 0.9600 .
C0AA H0AC 0.9600 .
C1 C2 1.395(3) .
C1 C6 1.410(3) .
C2 H2 0.9300 .
C2 C3 1.393(3) .
C3 H3 0.9300 .
C3 C4 1.385(4) .
C4 H4 0.9300 .
C4 C5 1.386(4) .
C5 H5 0.9300 .
C5 C6 1.399(3) .
C6 C7 1.498(3) .
C7 H7A 0.9700 .
C7 H7B 0.9700 .
C8 C9 1.404(3) .
C8 C13 1.407(3) .
C9 H9 0.9300 .
C9 C10 1.390(3) .
C10 H10 0.9300 .
C10 C11 1.392(3) .
C11 H11 0.9300 .
C11 C12 1.383(3) .
C12 H12 0.9300 .
C12 C13 1.403(3) .
C13 C14 1.495(3) .
C14 H14A 0.9700 .
C14 H14B 0.9700 .
C15 C16 1.395(3) .
C15 C20 1.393(3) .
C16 H16 0.9300 .
C16 C17 1.392(3) .
C17 H17 0.9300 .
C17 C18 1.392(3) .
C18 H18 0.9300 .
C18 C19 1.382(3) .
C19 H19 0.9300 .
C19 C20 1.386(3) .
C20 H20 0.9300 .
C21 H21A 0.9600 .
C21 H21B 0.9600 .
C21 H21C 0.9600 .
C22 H22A 0.9600 .
C22 H22B 0.9600 .
C22 H22C 0.9600 .
C23 H23A 0.9600 .
C23 H23B 0.9600 .
C23 H23C 0.9600 .
C24 H24 0.9300 .
C24 C25 1.377(4) .
C24 C29 1.390(4) .
C25 H25 0.9300 .
C25 C26 1.382(4) .
C26 H26 0.9300 .
C26 C27 1.373(4) .
C27 H27 0.9300 .
C27 C28 1.382(4) .
C28 H28 0.9300 .
C28 C29 1.383(4) .
C29 H29 0.9300 .

loop_
_geom_torsion_atom_site_label_1
_geom_torsion_atom_site_label_2
_geom_torsion_atom_site_label_3
_geom_torsion_atom_site_label_4
_geom_torsion
Rh1 P1 C1 C2 -115.65(17)
Rh1 P1 C1 C6 57.15(17)
Rh1 P1 C8 C9 -133.37(15)
Rh1 P1 C8 C13 47.02(19)
Rh1 P1 C15 C16 15.10(19)
Rh1 P1 C15 C20 -165.07(15)
P1 C1 C2 C3 171.84(17)
P1 C1 C6 C5 -170.41(16)
P1 C1 C6 C7 11.4(3)
P1 C8 C9 C10 178.37(17)
P1 C8 C13 C12 -177.38(17)
P1 C8 C13 C14 7.0(3)
P1 C15 C16 C17 179.30(16)
P1 C15 C20 C19 -178.19(16)
C1 P1 C8 C9 -8.5(2)
C1 P1 C8 C13 171.90(17)
C1 P1 C15 C16 -103.28(18)
C1 P1 C15 C20 76.55(19)
C1 C2 C3 C4 -1.3(3)
C1 C6 C7 Si1 -52.8(3)
C2 C1 C6 C5 2.5(3)
C2 C1 C6 C7 -175.7(2)
C2 C3 C4 C5 1.5(4)
C3 C4 C5 C6 0.3(4)
C4 C5 C6 C1 -2.3(3)
C4 C5 C6 C7 175.9(2)
C5 C6 C7 Si1 129.13(19)
C6 C1 C2 C3 -0.8(3)
C8 P1 C1 C2 112.38(18)
C8 P1 C1 C6 -74.83(18)
C8 P1 C15 C16 146.23(17)
C8 P1 C15 C20 -33.9(2)
C8 C9 C10 C11 -0.3(3)
C8 C13 C14 Si2 -54.8(3)
C9 C8 C13 C12 3.0(3)
C9 C8 C13 C14 -172.6(2)
C9 C10 C11 C12 1.6(4)
C10 C11 C12 C13 -0.6(4)
C11 C12 C13 C8 -1.7(3)
C11 C12 C13 C14 173.9(2)
C12 C13 C14 Si2 129.7(2)
C13 C8 C9 C10 -2.0(3)
C15 P1 C1 C2 4.0(2)
C15 P1 C1 C6 176.78(16)
C15 P1 C8 C9 101.83(18)
C15 P1 C8 C13 -77.78(18)
C15 C16 C17 C18 -0.7(3)
C16 C15 C20 C19 1.6(3)
C16 C17 C18 C19 0.8(3)
C17 C18 C19 C20 0.3(3)
C18 C19 C20 C15 -1.6(3)
C20 C15 C16 C17 -0.5(3)
C24 C25 C26 C27 -0.5(4)
C25 C24 C29 C28 0.2(4)
C25 C26 C27 C28 -0.2(4)
C26 C27 C28 C29 0.9(4)
C27 C28 C29 C24 -0.9(4)
C29 C24 C25 C26 0.5(4)
